data_4076543
loop_
_publ_author_name
'West, Joseph K.'
'Stahl, Lothar'

_publ_section_title
;
 Insertions of Cyclic and Acyclic Germanium and Tin Heterocarbenoids into
 Phosphorus--Chlorine Bonds: Syntheses, Structures, and Reactivities
;
_journal_issue 5
_journal_name_full Organometallics
_journal_page_first 2042
_journal_paper_doi 10.1021/om3000168
_journal_volume 31
_journal_year 2012
_chemical_formula_sum 'C18 H42 Cl N2 P Si Sn'
_chemical_formula_weight 499.74
_chemical_name_systematic
;

 ?

;
_space_group_IT_number 14
_symmetry_cell_setting monoclinic
_symmetry_space_group_name_Hall '-P 2ybc'
_symmetry_space_group_name_H-M 'P 1 21/c 1'
_atom_sites_solution_hydrogens geom
_atom_sites_solution_primary direct
_atom_sites_solution_secondary difmap
_audit_creation_method SHELXL-97
_cell_angle_alpha 90.00
_cell_angle_beta 110.2880(10)
_cell_angle_gamma 90.00
_cell_formula_units_Z 4
_cell_length_a 16.0010(14)
_cell_length_b 9.0520(8)
_cell_length_c 18.8509(16)
_cell_measurement_reflns_used 6524
_cell_measurement_temperature 173(2)
_cell_measurement_theta_max 28.15
_cell_measurement_theta_min 2.30
_cell_volume 2561.0(4)
_computing_cell_refinement 'Bruker SMART'
_computing_data_collection 'Bruker SMART'
_computing_data_reduction 'Bruker SAINT'
_computing_molecular_graphics 'Bruker SHELXTL'
_computing_publication_material 'Bruker SHELXTL'
_computing_structure_refinement 'SHELXL-97 (Sheldrick, 1997)'
_computing_structure_solution 'SHELXS-97 (Sheldrick, 1990)'
_diffrn_ambient_temperature 173(2)
_diffrn_measured_fraction_theta_full 0.989
_diffrn_measured_fraction_theta_max 0.989
_diffrn_measurement_device_type 'CCD area detector'
_diffrn_measurement_method 'phi and omega scans'
_diffrn_radiation_monochromator graphite
_diffrn_radiation_source 'fine-focus sealed tube'
_diffrn_radiation_type MoK\a
_diffrn_radiation_wavelength 0.71073
_diffrn_reflns_av_R_equivalents 0.0164
_diffrn_reflns_av_sigmaI/netI 0.0148
_diffrn_reflns_limit_h_max 20
_diffrn_reflns_limit_h_min -20
_diffrn_reflns_limit_k_max 11
_diffrn_reflns_limit_k_min -11
_diffrn_reflns_limit_l_max 23
_diffrn_reflns_limit_l_min -24
_diffrn_reflns_number 20778
_diffrn_reflns_theta_full 27.00
_diffrn_reflns_theta_max 27.00
_diffrn_reflns_theta_min 2.23
_exptl_absorpt_coefficient_mu 1.215
_exptl_absorpt_correction_T_max 0.8483
_exptl_absorpt_correction_T_min 0.5931
_exptl_absorpt_correction_type multi-scan
_exptl_absorpt_process_details SADABS
_exptl_crystal_colour 'light yellow'
_exptl_crystal_density_diffrn 1.296
_exptl_crystal_density_meas 0
_exptl_crystal_density_method 'not measured'
_exptl_crystal_description bar
_exptl_crystal_F_000 1040
_exptl_crystal_size_max 0.48
_exptl_crystal_size_mid 0.27
_exptl_crystal_size_min 0.14
_refine_diff_density_max 0.716
_refine_diff_density_min -0.520
_refine_diff_density_rms 0.080
_refine_ls_extinction_method none
_refine_ls_goodness_of_fit_ref 1.050
_refine_ls_hydrogen_treatment constr
_refine_ls_matrix_type full
_refine_ls_number_parameters 300
_refine_ls_number_reflns 5543
_refine_ls_number_restraints 106
_refine_ls_restrained_S_all 1.051
_refine_ls_R_factor_all 0.0270
_refine_ls_R_factor_gt 0.0249
_refine_ls_shift/su_max 0.000
_refine_ls_shift/su_mean 0.000
_refine_ls_structure_factor_coef Fsqd
_refine_ls_weighting_details 'calc w=1/[\s^2^(Fo^2^)+(0.0389P)^2^+1.3362P] where P=(Fo^2^+2Fc^2^)/3'
_refine_ls_weighting_scheme calc
_refine_ls_wR_factor_gt 0.0659
_refine_ls_wR_factor_ref 0.0676
_reflns_number_gt 5124
_reflns_number_total 5543
_reflns_threshold_expression >2sigma(I)
_cod_data_source_file om3000168_si_001.cif
_cod_data_source_block 12
_cod_depositor_comments
;
The following automatic conversions were performed:

'_symmetry_cell_setting' value 'Monoclinic' changed to 'monoclinic'
according to /home/saulius/struct/CIF-dictionaries/cif_core.dic
dictionary named 'cif_core.dic' version 2.4.1 from 2010-06-29.

Automatic conversion script
Id: cif_fix_values 1715 2011-07-08 13:25:40Z adriana 
;
_cod_original_sg_symbol_H-M P2(1)/c
_cod_database_code 4076543

loop_
_symmetry_equiv_pos_as_xyz
'x, y, z'
'-x, y+1/2, -z+1/2'
'-x, -y, -z'
'x, -y-1/2, z-1/2'

loop_
_atom_site_label
_atom_site_type_symbol
_atom_site_fract_x
_atom_site_fract_y
_atom_site_fract_z
_atom_site_U_iso_or_equiv
_atom_site_adp_type
_atom_site_occupancy
_atom_site_symmetry_multiplicity
_atom_site_calc_flag
_atom_site_refinement_flags
_atom_site_disorder_assembly
_atom_site_disorder_group
Sn1 Sn 0.238595(8) 0.114910(13) 0.224591(7) 0.02790(6) Uani 1 1 d . . .
Si1 Si 0.31217(4) -0.10605(6) 0.33168(3) 0.03373(13) Uani 1 1 d . . .
Cl1 Cl 0.18876(4) 0.32088(6) 0.27839(3) 0.04746(14) Uani 1 1 d . A .
N2 N 0.20569(11) -0.07125(19) 0.26906(10) 0.0343(4) Uani 1 1 d . A .
N1 N 0.35675(10) 0.04578(19) 0.30093(9) 0.0322(3) Uani 1 1 d . A .
P1A P 0.16982(7) 0.12215(10) 0.08526(5) 0.0311(3) Uani 0.535(2) 1 d PDU A 1
P1B P 0.24935(8) 0.19403(12) 0.09575(6) 0.0333(3) Uani 0.465(2) 1 d PDU A 2
C1 C 0.35838(18) -0.2877(3) 0.31707(16) 0.0548(6) Uani 1 1 d . A .
H1A H 0.3235 -0.3675 0.3283 0.082 Uiso 1 1 calc R . .
H1B H 0.4205 -0.2955 0.3508 0.082 Uiso 1 1 calc R . .
H1C H 0.3554 -0.2958 0.2644 0.082 Uiso 1 1 calc R . .
C2 C 0.3235(2) -0.0963(3) 0.43397(15) 0.0569(7) Uani 1 1 d . A .
H2A H 0.2985 -0.0028 0.4437 0.085 Uiso 1 1 calc R . .
H2B H 0.3866 -0.1020 0.4655 0.085 Uiso 1 1 calc R . .
H2C H 0.2912 -0.1789 0.4461 0.085 Uiso 1 1 calc R . .
C10 C 0.43988(14) 0.1289(2) 0.33534(12) 0.0381(5) Uani 1 1 d . . .
C11 C 0.51758(16) 0.0208(3) 0.36319(15) 0.0580(7) Uani 1 1 d . A .
H11A H 0.5096 -0.0430 0.4023 0.087 Uiso 1 1 calc R . .
H11B H 0.5735 0.0760 0.3843 0.087 Uiso 1 1 calc R . .
H11C H 0.5197 -0.0399 0.3208 0.087 Uiso 1 1 calc R . .
C12 C 0.43700(17) 0.2231(3) 0.40169(15) 0.0515(6) Uani 1 1 d . A .
H12A H 0.3896 0.2970 0.3835 0.077 Uiso 1 1 calc R . .
H12B H 0.4944 0.2731 0.4249 0.077 Uiso 1 1 calc R . .
H12C H 0.4252 0.1597 0.4393 0.077 Uiso 1 1 calc R . .
C13 C 0.45402(19) 0.2308(4) 0.27619(15) 0.0706(9) Uani 1 1 d . A .
H13A H 0.4592 0.1717 0.2344 0.106 Uiso 1 1 calc R . .
H13B H 0.5087 0.2881 0.2992 0.106 Uiso 1 1 calc R . .
H13C H 0.4032 0.2983 0.2570 0.106 Uiso 1 1 calc R . .
C20 C 0.11997(15) -0.1476(3) 0.25150(13) 0.0417(5) Uani 1 1 d . . .
C21 C 0.1134(2) -0.2755(3) 0.19764(18) 0.0668(8) Uani 1 1 d . A .
H21A H 0.1191 -0.2381 0.1507 0.100 Uiso 1 1 calc R . .
H21B H 0.0556 -0.3244 0.1862 0.100 Uiso 1 1 calc R . .
H21C H 0.1613 -0.3464 0.2213 0.100 Uiso 1 1 calc R . .
C22 C 0.04550(19) -0.0422(4) 0.2141(3) 0.1113(17) Uani 1 1 d . A .
H22A H 0.0493 0.0424 0.2475 0.167 Uiso 1 1 calc R . .
H22B H -0.0117 -0.0924 0.2040 0.167 Uiso 1 1 calc R . .
H22C H 0.0502 -0.0077 0.1664 0.167 Uiso 1 1 calc R . .
C23 C 0.1129(3) -0.2101(6) 0.3239(2) 0.1188(19) Uani 1 1 d . A .
H23A H 0.1654 -0.2711 0.3494 0.178 Uiso 1 1 calc R . .
H23B H 0.0591 -0.2708 0.3118 0.178 Uiso 1 1 calc R . .
H23C H 0.1097 -0.1289 0.3572 0.178 Uiso 1 1 calc R . .
C30 C 0.14910(17) 0.3165(3) 0.05448(14) 0.0496(6) Uani 1 1 d D . .
C31A C 0.1221(17) 0.334(2) -0.0327(6) 0.064(4) Uani 0.536(7) 1 d PDU A 1
H31A H 0.1017 0.2384 -0.0572 0.095 Uiso 0.536(7) 1 calc PR A 1
H31B H 0.1736 0.3675 -0.0450 0.095 Uiso 0.536(7) 1 calc PR A 1
H31C H 0.0739 0.4064 -0.0509 0.095 Uiso 0.536(7) 1 calc PR A 1
C32A C 0.1750(7) 0.4619(6) 0.0820(4) 0.079(2) Uani 0.536(7) 1 d PDU A 1
H32A H 0.1902 0.4635 0.1370 0.118 Uiso 0.536(7) 1 calc PR A 1
H32B H 0.1257 0.5304 0.0585 0.118 Uiso 0.536(7) 1 calc PR A 1
H32C H 0.2271 0.4919 0.0694 0.118 Uiso 0.536(7) 1 calc PR A 1
C33B C 0.0697(3) 0.3651(6) 0.0815(3) 0.0538(15) Uani 0.536(7) 1 d PDU A 1
H33A H 0.0258 0.2853 0.0713 0.081 Uiso 0.536(7) 1 calc PR A 1
H33B H 0.0414 0.4541 0.0539 0.081 Uiso 0.536(7) 1 calc PR A 1
H33C H 0.0930 0.3860 0.1358 0.081 Uiso 0.536(7) 1 calc PR A 1
C31B C 0.1393(19) 0.322(2) -0.0308(7) 0.063(5) Uani 0.464(7) 1 d PDU A 2
H31D H 0.1940 0.3622 -0.0356 0.095 Uiso 0.464(7) 1 calc PR A 2
H31E H 0.0887 0.3851 -0.0583 0.095 Uiso 0.464(7) 1 calc PR A 2
H31F H 0.1292 0.2219 -0.0519 0.095 Uiso 0.464(7) 1 calc PR A 2
C32B C 0.2296(4) 0.4275(6) 0.1021(3) 0.0439(14) Uani 0.464(7) 1 d PDU A 2
H32D H 0.2745 0.4318 0.0776 0.066 Uiso 0.464(7) 1 calc PR A 2
H32E H 0.2571 0.3907 0.1539 0.066 Uiso 0.464(7) 1 calc PR A 2
H32F H 0.2055 0.5266 0.1032 0.066 Uiso 0.464(7) 1 calc PR A 2
C33A C 0.0593(4) 0.2543(8) 0.0548(3) 0.060(2) Uani 0.464(7) 1 d PDU A 2
H33D H 0.0618 0.2414 0.1071 0.091 Uiso 0.464(7) 1 calc PR A 2
H33E H 0.0478 0.1587 0.0288 0.091 Uiso 0.464(7) 1 calc PR A 2
H33F H 0.0113 0.3234 0.0286 0.091 Uiso 0.464(7) 1 calc PR A 2
C40A C 0.2588(7) 0.0395(12) 0.0533(6) 0.046(2) Uani 0.550(5) 1 d PDU A 1
C41A C 0.3379(4) 0.1368(6) 0.0568(3) 0.0618(15) Uani 0.550(5) 1 d PDU A 1
H41A H 0.3164 0.2261 0.0266 0.093 Uiso 0.550(5) 1 calc PR A 1
H41B H 0.3776 0.0823 0.0366 0.093 Uiso 0.550(5) 1 calc PR A 1
H41C H 0.3704 0.1645 0.1094 0.093 Uiso 0.550(5) 1 calc PR A 1
C42A C 0.2949(15) -0.0974(16) 0.1028(8) 0.062(4) Uani 0.550(5) 1 d PDU A 1
H42A H 0.2452 -0.1615 0.1018 0.093 Uiso 0.550(5) 1 calc PR A 1
H42B H 0.3272 -0.0662 0.1550 0.093 Uiso 0.550(5) 1 calc PR A 1
H42C H 0.3354 -0.1516 0.0833 0.093 Uiso 0.550(5) 1 calc PR A 1
C43A C 0.2112(5) -0.0081(7) -0.0296(3) 0.0670(18) Uani 0.550(5) 1 d PDU A 1
H43A H 0.1616 -0.0743 -0.0325 0.101 Uiso 0.550(5) 1 calc PR A 1
H43B H 0.2535 -0.0596 -0.0481 0.101 Uiso 0.550(5) 1 calc PR A 1
H43C H 0.1882 0.0795 -0.0608 0.101 Uiso 0.550(5) 1 calc PR A 1
C40B C 0.2469(8) 0.0103(14) 0.0474(8) 0.039(2) Uani 0.450(5) 1 d PDU A 2
C41B C 0.1569(4) -0.0700(6) 0.0170(3) 0.0546(16) Uani 0.450(5) 1 d PDU A 2
H41D H 0.1144 -0.0095 -0.0221 0.082 Uiso 0.450(5) 1 calc PR A 2
H41E H 0.1343 -0.0865 0.0585 0.082 Uiso 0.450(5) 1 calc PR A 2
H41F H 0.1647 -0.1652 -0.0046 0.082 Uiso 0.450(5) 1 calc PR A 2
C42B C 0.3105(18) -0.093(2) 0.1041(9) 0.063(5) Uani 0.450(5) 1 d PD A 2
H42D H 0.2889 -0.1116 0.1460 0.094 Uiso 0.450(5) 1 calc PR A 2
H42E H 0.3699 -0.0485 0.1236 0.094 Uiso 0.450(5) 1 calc PR A 2
H42F H 0.3138 -0.1873 0.0792 0.094 Uiso 0.450(5) 1 calc PR A 2
C43B C 0.2829(5) 0.0377(7) -0.0167(3) 0.0553(17) Uani 0.450(5) 1 d PDU A 2
H43D H 0.2435 0.1066 -0.0532 0.083 Uiso 0.450(5) 1 calc PR A 2
H43E H 0.2853 -0.0560 -0.0419 0.083 Uiso 0.450(5) 1 calc PR A 2
H43F H 0.3428 0.0800 0.0041 0.083 Uiso 0.450(5) 1 calc PR A 2

loop_
_atom_site_aniso_label
_atom_site_aniso_U_11
_atom_site_aniso_U_22
_atom_site_aniso_U_33
_atom_site_aniso_U_23
_atom_site_aniso_U_13
_atom_site_aniso_U_12
Sn1 0.02612(8) 0.03065(8) 0.02577(8) 0.00009(4) 0.00752(6) 0.00156(4)
Si1 0.0355(3) 0.0356(3) 0.0299(3) 0.0057(2) 0.0112(2) 0.0018(2)
Cl1 0.0564(3) 0.0410(3) 0.0499(3) -0.0054(2) 0.0246(3) 0.0096(2)
N2 0.0295(8) 0.0319(8) 0.0414(9) 0.0037(7) 0.0123(7) -0.0009(7)
N1 0.0257(8) 0.0398(9) 0.0285(8) 0.0047(7) 0.0061(6) -0.0015(7)
P1A 0.0325(5) 0.0348(5) 0.0229(5) 0.0014(3) 0.0054(4) 0.0013(4)
P1B 0.0369(6) 0.0373(6) 0.0255(5) 0.0050(4) 0.0105(4) 0.0028(4)
C1 0.0530(14) 0.0444(13) 0.0643(16) 0.0091(12) 0.0170(12) 0.0137(11)
C2 0.0709(19) 0.0652(16) 0.0377(13) 0.0092(11) 0.0226(13) -0.0081(13)
C10 0.0277(10) 0.0524(12) 0.0313(10) -0.0004(8) 0.0063(8) -0.0046(8)
C11 0.0318(11) 0.0757(18) 0.0572(15) -0.0190(13) 0.0036(11) 0.0070(12)
C12 0.0431(13) 0.0533(14) 0.0541(14) -0.0144(11) 0.0118(11) -0.0054(11)
C13 0.0477(15) 0.104(2) 0.0505(15) 0.0156(15) 0.0052(12) -0.0384(15)
C20 0.0364(11) 0.0455(11) 0.0466(12) -0.0048(10) 0.0186(10) -0.0118(9)
C21 0.0557(16) 0.0616(16) 0.0761(19) -0.0190(15) 0.0139(14) -0.0106(13)
C22 0.0293(14) 0.0601(19) 0.232(5) 0.007(3) 0.030(2) -0.0024(13)
C23 0.107(3) 0.198(5) 0.064(2) -0.026(3) 0.046(2) -0.100(3)
C30 0.0507(14) 0.0465(13) 0.0504(13) 0.0202(11) 0.0158(11) 0.0150(11)
C31A 0.066(9) 0.077(7) 0.040(5) 0.029(4) 0.009(5) 0.028(4)
C32A 0.139(8) 0.044(3) 0.052(3) 0.005(2) 0.031(4) 0.019(4)
C33B 0.046(3) 0.063(3) 0.047(3) 0.000(2) 0.010(2) 0.021(2)
C31B 0.059(9) 0.050(6) 0.055(6) 0.029(4) -0.012(4) 0.005(7)
C32B 0.055(4) 0.030(2) 0.045(3) 0.008(2) 0.015(3) 0.007(2)
C33A 0.055(3) 0.078(5) 0.047(3) 0.019(3) 0.017(3) 0.026(3)
C40A 0.054(4) 0.054(5) 0.027(3) 0.002(3) 0.012(3) 0.014(3)
C41A 0.052(3) 0.085(4) 0.057(3) 0.004(3) 0.031(2) 0.014(3)
C42A 0.091(8) 0.049(5) 0.056(7) -0.009(5) 0.040(6) 0.025(4)
C43A 0.098(5) 0.067(3) 0.036(2) -0.005(2) 0.023(3) 0.024(3)
C40B 0.053(5) 0.039(4) 0.031(4) -0.001(3) 0.023(4) 0.010(3)
C41B 0.075(4) 0.045(3) 0.044(3) -0.006(2) 0.022(3) -0.003(3)
C42B 0.086(9) 0.067(8) 0.040(6) 0.024(5) 0.029(5) 0.046(6)
C43B 0.071(4) 0.063(4) 0.045(3) 0.005(3) 0.035(3) 0.013(3)

loop_
_atom_type_symbol
_atom_type_description
_atom_type_scat_dispersion_real
_atom_type_scat_dispersion_imag
_atom_type_scat_source
C C 0.0033 0.0016 'International Tables Vol C Tables 4.2.6.8 and 6.1.1.4'
H H 0.0000 0.0000 'International Tables Vol C Tables 4.2.6.8 and 6.1.1.4'
N N 0.0061 0.0033 'International Tables Vol C Tables 4.2.6.8 and 6.1.1.4'
Si Si 0.0817 0.0704 'International Tables Vol C Tables 4.2.6.8 and 6.1.1.4'
P P 0.1023 0.0942 'International Tables Vol C Tables 4.2.6.8 and 6.1.1.4'
Cl Cl 0.1484 0.1585 'International Tables Vol C Tables 4.2.6.8 and 6.1.1.4'
Sn Sn -0.6537 1.4246 'International Tables Vol C Tables 4.2.6.8 and 6.1.1.4'

loop_
_geom_angle_atom_site_label_1
_geom_angle_atom_site_label_2
_geom_angle_atom_site_label_3
_geom_angle
N2 Sn1 N1 76.32(7)
N2 Sn1 Cl1 107.45(5)
N1 Sn1 Cl1 107.74(5)
N2 Sn1 P1A 112.15(5)
N1 Sn1 P1A 136.13(5)
Cl1 Sn1 P1A 109.84(3)
N2 Sn1 P1B 136.57(6)
N1 Sn1 P1B 113.55(5)
Cl1 Sn1 P1B 108.81(3)
P1A Sn1 P1B 31.52(3)
N2 Si1 N1 92.83(8)
N2 Si1 C1 114.01(11)
N1 Si1 C1 114.78(11)
N2 Si1 C2 114.41(12)
N1 Si1 C2 113.66(11)
C1 Si1 C2 106.98(13)
C20 N2 Si1 133.61(15)
C20 N2 Sn1 130.78(14)
Si1 N2 Sn1 95.60(8)
C10 N1 Si1 132.17(14)
C10 N1 Sn1 129.13(13)
Si1 N1 Sn1 95.21(7)
C30 P1A C40A 110.6(4)
C30 P1A Sn1 108.94(9)
C40A P1A Sn1 102.8(3)
C30 P1B C40B 116.5(4)
C30 P1B Sn1 103.05(9)
C40B P1B Sn1 102.2(4)
N1 C10 C13 109.18(17)
N1 C10 C11 109.20(19)
C13 C10 C11 109.3(2)
N1 C10 C12 111.57(18)
C13 C10 C12 108.4(2)
C11 C10 C12 109.19(19)
N2 C20 C22 109.6(2)
N2 C20 C23 109.1(2)
C22 C20 C23 111.4(3)
N2 C20 C21 110.63(19)
C22 C20 C21 108.1(3)
C23 C20 C21 107.9(3)
C32A C30 C33A 119.3(6)
C32A C30 C31A 103.3(9)
C33A C30 C31A 97.0(10)
C32A C30 C31B 105.0(8)
C33A C30 C31B 104.7(10)
C31A C30 C31B 10.5(19)
C32A C30 C33B 78.0(5)
C33A C30 C33B 41.4(3)
C31A C30 C33B 110.5(9)
C31B C30 C33B 121.1(11)
C32A C30 C32B 32.5(3)
C33A C30 C32B 141.2(4)
C31A C30 C32B 113.3(9)
C31B C30 C32B 108.9(9)
C33B C30 C32B 102.7(4)
C32A C30 P1A 140.3(4)
C33A C30 P1A 73.6(3)
C31A C30 P1A 112.5(8)
C31B C30 P1A 107.3(8)
C33B C30 P1A 103.9(2)
C32B C30 P1A 113.1(3)
C32A C30 P1B 107.2(5)
C33A C30 P1B 116.4(3)
C31A C30 P1B 112.4(9)
C31B C30 P1B 102.2(11)
C33B C30 P1B 133.9(2)
C32B C30 P1B 74.9(3)
P1A C30 P1B 43.48(7)
C41A C40A C42A 108.0(10)
C41A C40A C43A 108.4(8)
C42A C40A C43A 109.8(9)
C41A C40A P1A 117.7(6)
C42A C40A P1A 107.0(10)
C43A C40A P1A 105.8(6)
C42B C40B C43B 108.2(11)
C42B C40B C41B 106.4(13)
C43B C40B C41B 110.1(9)
C42B C40B P1B 107.9(11)
C43B C40B P1B 106.8(7)
C41B C40B P1B 117.1(7)

loop_
_geom_bond_atom_site_label_1
_geom_bond_atom_site_label_2
_geom_bond_distance
Sn1 N2 2.0312(17)
Sn1 N1 2.0371(16)
Sn1 Cl1 2.3877(5)
Sn1 P1A 2.4718(10)
Sn1 P1B 2.5945(11)
Si1 N2 1.7322(18)
Si1 N1 1.7380(17)
Si1 C1 1.862(3)
Si1 C2 1.875(3)
N2 C20 1.467(3)
N1 C10 1.469(3)
P1A C30 1.846(2)
P1A C40A 1.883(10)
P1B C30 1.882(3)
P1B C40B 1.891(12)
C10 C13 1.523(3)
C10 C11 1.525(3)
C10 C12 1.528(3)
C20 C22 1.498(4)
C20 C23 1.517(4)
C20 C21 1.519(4)
C30 C32A 1.423(6)
C30 C33A 1.545(7)
C30 C31A 1.556(9)
C30 C31B 1.560(12)
C30 C33B 1.585(5)
C30 C32B 1.635(6)
C40A C41A 1.524(10)
C40A C42A 1.538(12)
C40A C43A 1.544(11)
C40B C42B 1.519(13)
C40B C43B 1.526(12)
C40B C41B 1.535(12)
